data_7714054
loop_
_publ_author_name
'Gillespie, Angus A.'
'Roemer, Max'
'Jago, David'
'Sobolev, Alexandre N.'
'Nealon, Gareth L.'
'Spackman, Peter R.'
'Moggach, Stephen A.'
'Koutsantonis, George'

_publ_section_title
;
 Functionalised organometallic photoswitches containing dihydropyrene
 units
;
_journal_name_full 'Dalton Transactions'
_journal_paper_doi 10.1039/D3DT02505E
_journal_year 2023
_chemical_formula_moiety 'C69 H66 P2 Ru, 3(C H2 Cl2)'
_chemical_formula_sum 'C72 H72 Cl6 P2 Ru'
_chemical_formula_weight 1313.00
_space_group_crystal_system monoclinic
_space_group_IT_number 14
_space_group_name_Hall '-P 2ybc'
_space_group_name_H-M_alt 'P 1 21/c 1'
_atom_sites_solution_hydrogens geom
_audit_creation_method SHELXL-2017/1
_audit_update_record
;
2023-06-30 deposited with the CCDC.	2023-09-26 downloaded from the CCDC.
;
_cell_angle_alpha 90
_cell_angle_beta 90.762(2)
_cell_angle_gamma 90
_cell_formula_units_Z 4
_cell_length_a 8.9102(2)
_cell_length_b 15.2917(4)
_cell_length_c 46.4839(11)
_cell_measurement_reflns_used 10844
_cell_measurement_temperature 100(2)
_cell_measurement_theta_max 26.72
_cell_measurement_theta_min 2.226
_cell_volume 6333.0(3)
_computing_cell_refinement 'CrysAlisPro 1.171.38.46 (Rigaku OD, 2015)'
_computing_data_collection 'CrysAlisPro 1.171.38.46 (Rigaku OD, 2015)'
_computing_data_reduction 'CrysAlisPro 1.171.38.46 (Rigaku OD, 2015)'
_computing_publication_material 'SHELXL-2017/1 (Sheldrick, 2017)'
_computing_structure_refinement 'SHELXL-2017/1 (Sheldrick, 2017)'
_computing_structure_solution 'SHELXT-2015/1 (Sheldrick, 2015)'
_diffrn_ambient_temperature 100(2)
_diffrn_detector_area_resol_mean 16.0009
_diffrn_measured_fraction_theta_full 1.000
_diffrn_measured_fraction_theta_max 0.961
_diffrn_measurement_device 'four-circle diffractometer'
_diffrn_measurement_device_type 'Oxford Diffraction Xcalibur, Sapphire3 CCD'
_diffrn_measurement_method '\w scans'
_diffrn_orient_matrix_type 'CrysAlisPro convention (1999,Acta A55,543-557)'
_diffrn_orient_matrix_UB_11 0.0094336
_diffrn_orient_matrix_UB_12 -0.0443101
_diffrn_orient_matrix_UB_13 -0.0041164
_diffrn_orient_matrix_UB_21 0.0060704
_diffrn_orient_matrix_UB_22 0.0130363
_diffrn_orient_matrix_UB_23 -0.0145801
_diffrn_orient_matrix_UB_31 0.0788185
_diffrn_orient_matrix_UB_32 0.0042823
_diffrn_orient_matrix_UB_33 0.0018148
_diffrn_radiation_monochromator graphite
_diffrn_radiation_source 'normal-focus sealed tube'
_diffrn_radiation_type MoK\a
_diffrn_radiation_wavelength 0.71073
_diffrn_reflns_av_R_equivalents 0.1874
_diffrn_reflns_av_unetI/netI 0.1453
_diffrn_reflns_Laue_measured_fraction_full 1.000
_diffrn_reflns_Laue_measured_fraction_max 0.961
_diffrn_reflns_limit_h_max 13
_diffrn_reflns_limit_h_min -13
_diffrn_reflns_limit_k_max 22
_diffrn_reflns_limit_k_min -22
_diffrn_reflns_limit_l_max 66
_diffrn_reflns_limit_l_min -67
_diffrn_reflns_number 143318
_diffrn_reflns_point_group_measured_fraction_full 1.000
_diffrn_reflns_point_group_measured_fraction_max 0.961
_diffrn_reflns_theta_full 25.242
_diffrn_reflns_theta_max 31.794
_diffrn_reflns_theta_min 1.871
_exptl_absorpt_coefficient_mu 0.594
_exptl_absorpt_correction_T_max 1.0
_exptl_absorpt_correction_T_min 0.95865
_exptl_absorpt_correction_type multi-scan
_exptl_absorpt_process_details
;
CrysAlisPro 1.171.38.46 (Rigaku Oxford Diffraction, 2015)
Empirical absorption correction using spherical harmonics,
 implemented in SCALE3 ABSPACK scaling algorithm.
;
_exptl_crystal_colour 'dark brown'
_exptl_crystal_density_diffrn 1.377
_exptl_crystal_description needle
_exptl_crystal_F_000 2720
_exptl_crystal_size_max 0.227
_exptl_crystal_size_mid 0.214
_exptl_crystal_size_min 0.097
_refine_diff_density_max 2.827
_refine_diff_density_min -1.982
_refine_diff_density_rms 0.177
_refine_ls_extinction_method none
_refine_ls_goodness_of_fit_ref 1.006
_refine_ls_hydrogen_treatment constr
_refine_ls_matrix_type full
_refine_ls_number_parameters 752
_refine_ls_number_reflns 20731
_refine_ls_number_restraints 18
_refine_ls_restrained_S_all 1.006
_refine_ls_R_factor_all 0.1873
_refine_ls_R_factor_gt 0.1238
_refine_ls_shift/su_max 0.000
_refine_ls_shift/su_mean 0.000
_refine_ls_structure_factor_coef Fsqd
_refine_ls_weighting_details 'w=1/[\s^2^(Fo^2^)+(0.1400P)^2^+65.0000P] where P=(Fo^2^+2Fc^2^)/3'
_refine_ls_weighting_scheme calc
_refine_ls_wR_factor_gt 0.3001
_refine_ls_wR_factor_ref 0.3455
_reflns_Friedel_coverage 0.000
_reflns_number_gt 12617
_reflns_number_total 20731
_reflns_threshold_expression 'I > 2\s(I)'
_cod_data_source_file d3dt02505e2.cif
_cod_data_source_block gk473a
_cod_original_sg_symbol_H-M 'P 21/c'
_cod_database_code 7714054
_shelx_shelxl_version_number 2017/1
_shelx_space_group_comment
;
The symmetry employed for this shelxl refinement is uniquely defined
by the following loop, which should always be used as a source of
symmetry information in preference to the above space-group names.
They are only intended as comments.
;
_shelx_estimated_absorpt_t_min 0.877
_shelx_estimated_absorpt_t_max 0.945

loop_
_space_group_symop_operation_xyz
'x, y, z'
'-x, y+1/2, -z+1/2'
'-x, -y, -z'
'x, -y-1/2, z-1/2'

loop_
_atom_site_label
_atom_site_type_symbol
_atom_site_fract_x
_atom_site_fract_y
_atom_site_fract_z
_atom_site_U_iso_or_equiv
_atom_site_adp_type
_atom_site_occupancy
_atom_site_site_symmetry_order
_atom_site_calc_flag
_atom_site_refinement_flags_posn
_atom_site_refinement_flags_adp
_atom_site_refinement_flags_occupancy
_atom_site_disorder_assembly
_atom_site_disorder_group
Ru1 Ru 0.61130(7) 0.04950(4) 0.68899(2) 0.02191(14) Uani 1 1 d . . . . .
P1 P 0.4528(2) 0.15398(12) 0.67020(4) 0.0224(4) Uani 1 1 d . . . . .
C1 C 0.7597(9) 0.0836(5) 0.51695(16) 0.0268(15) Uani 1 1 d . . . . .
H1 H 0.768841 0.113808 0.499201 0.032 Uiso 1 1 calc R U . . .
P2 P 0.4443(2) -0.06396(11) 0.69150(4) 0.0212(3) Uani 1 1 d . . . . .
C2 C 0.7509(9) 0.1333(5) 0.54217(16) 0.0255(14) Uani 1 1 d . . . . .
C3 C 0.7395(9) 0.0888(5) 0.56879(15) 0.0265(15) Uani 1 1 d . . . . .
H3 H 0.735707 0.122459 0.585940 0.032 Uiso 1 1 calc R U . . .
C4 C 0.7337(8) -0.0017(5) 0.57095(15) 0.0228(13) Uani 1 1 d . . . . .
C5 C 0.7223(8) -0.0480(5) 0.59708(14) 0.0234(13) Uani 1 1 d . . . . .
C6 C 0.7233(8) -0.1408(4) 0.59651(14) 0.0221(13) Uani 1 1 d . . . . .
H6 H 0.707861 -0.170855 0.614112 0.027 Uiso 1 1 calc R U . . .
C7 C 0.7450(10) -0.1902(5) 0.57221(15) 0.0304(17) Uani 1 1 d . . . . .
C8 C 0.7482(11) -0.2811(5) 0.57126(16) 0.0324(17) Uani 1 1 d . . . . .
H8 H 0.742656 -0.312532 0.588843 0.039 Uiso 1 1 calc R U . . .
C9 C 0.7592(14) -0.3280(6) 0.54586(18) 0.045(3) Uani 1 1 d . . . . .
C10 C 0.7652(13) -0.2824(6) 0.51931(19) 0.042(2) Uani 1 1 d . . . . .
H10 H 0.768315 -0.315207 0.501980 0.051 Uiso 1 1 calc R U . . .
C11 C 0.7667(12) -0.1932(5) 0.51764(17) 0.036(2) Uani 1 1 d . . . . .
C12 C 0.7682(11) -0.1458(5) 0.49174(16) 0.0325(17) Uani 1 1 d . . . . .
H12 H 0.769697 -0.177033 0.474071 0.039 Uiso 1 1 calc R U . . .
C13 C 0.7677(10) -0.0565(5) 0.49103(16) 0.0291(16) Uani 1 1 d . . . . .
H13 H 0.775507 -0.027571 0.473018 0.035 Uiso 1 1 calc R U . . .
C14 C 0.7559(9) -0.0060(5) 0.51629(15) 0.0239(14) Uani 1 1 d . . . . .
C15 C 0.7099(12) -0.0552(6) 0.5433(2) 0.0207(18) Uani 0.734(9) 1 d . U P A 1
C16 C 0.7965(11) -0.1397(6) 0.54524(19) 0.0223(17) Uani 0.734(9) 1 d . . P A 1
C17 C 0.5378(13) -0.0714(7) 0.5398(2) 0.029(2) Uani 0.734(9) 1 d . . P A 1
H17A H 0.518923 -0.110195 0.523404 0.043 Uiso 0.734(9) 1 calc R U P A 1
H17B H 0.486437 -0.015546 0.536626 0.043 Uiso 0.734(9) 1 calc R U P A 1
H17C H 0.499807 -0.098760 0.557380 0.043 Uiso 0.734(9) 1 calc R U P A 1
C18 C 0.9695(13) -0.1218(8) 0.5479(2) 0.028(2) Uani 0.734(9) 1 d . . P A 1
H18A H 1.004551 -0.094525 0.530084 0.042 Uiso 0.734(9) 1 calc R U P A 1
H18B H 1.022695 -0.177085 0.551000 0.042 Uiso 0.734(9) 1 calc R U P A 1
H18C H 0.989210 -0.082420 0.564115 0.042 Uiso 0.734(9) 1 calc R U P A 1
C15' C 0.790(4) -0.0547(18) 0.5447(6) 0.0207(18) Uani 0.266(9) 1 d . . P A 2
C16' C 0.691(3) -0.1404(18) 0.5437(5) 0.0223(17) Uani 0.266(9) 1 d . . P A 2
C17' C 0.519(4) -0.121(2) 0.5423(7) 0.029(2) Uani 0.266(9) 1 d . . P A 2
H17D H 0.463673 -0.175348 0.539894 0.043 Uiso 0.266(9) 1 calc R U P A 2
H17E H 0.497708 -0.081873 0.525940 0.043 Uiso 0.266(9) 1 calc R U P A 2
H17F H 0.489133 -0.091888 0.560149 0.043 Uiso 0.266(9) 1 calc R U P A 2
C18' C 0.958(4) -0.078(2) 0.5454(7) 0.028(2) Uani 0.266(9) 1 d . . P A 2
H18D H 1.017979 -0.024649 0.547519 0.042 Uiso 0.266(9) 1 calc R U P A 2
H18E H 0.984698 -0.107614 0.527442 0.042 Uiso 0.266(9) 1 calc R U P A 2
H18F H 0.979360 -0.117184 0.561696 0.042 Uiso 0.266(9) 1 calc R U P A 2
C20 C 0.7564(10) 0.2336(5) 0.54193(16) 0.0286(16) Uani 1 1 d . . . . .
C21 C 0.7580(14) 0.2711(6) 0.5118(2) 0.046(2) Uani 1 1 d . . . . .
H21A H 0.847775 0.250837 0.501860 0.069 Uiso 1 1 calc R U . . .
H21B H 0.758914 0.335154 0.512850 0.069 Uiso 1 1 calc R U . . .
H21C H 0.668162 0.251781 0.501196 0.069 Uiso 1 1 calc R U . . .
C22 C 0.6206(11) 0.2698(6) 0.5576(2) 0.041(2) Uani 1 1 d . . . . .
H22A H 0.528480 0.250058 0.547838 0.061 Uiso 1 1 calc R U . . .
H22B H 0.624369 0.333847 0.557448 0.061 Uiso 1 1 calc R U . . .
H22C H 0.621773 0.248789 0.577493 0.061 Uiso 1 1 calc R U . . .
C23 C 0.9007(11) 0.2637(6) 0.5578(2) 0.040(2) Uani 1 1 d . . . . .
H23A H 0.988447 0.238739 0.548320 0.061 Uiso 1 1 calc R U . . .
H23B H 0.898359 0.243710 0.577830 0.061 Uiso 1 1 calc R U . . .
H23C H 0.906791 0.327629 0.557345 0.061 Uiso 1 1 calc R U . . .
C51 C 0.6992(8) -0.0048(5) 0.62431(15) 0.0232(13) Uani 1 1 d . . . . .
C52 C 0.6623(8) 0.0164(4) 0.64839(15) 0.0216(13) Uani 1 1 d . . . . .
C90 C 0.7641(14) -0.4284(5) 0.54547(19) 0.043(2) Uani 1 1 d . . . . .
C91 C 0.763(2) -0.4679(6) 0.5758(2) 0.078(5) Uani 1 1 d . . . . .
H91A H 0.849062 -0.445999 0.586861 0.116 Uiso 1 1 calc R U . . .
H91B H 0.768371 -0.531775 0.574413 0.116 Uiso 1 1 calc R U . . .
H91C H 0.669744 -0.451206 0.585362 0.116 Uiso 1 1 calc R U . . .
C92 C 0.6295(16) -0.4624(6) 0.5281(2) 0.056(3) Uani 1 1 d . . . . .
H92A H 0.536464 -0.444418 0.537390 0.084 Uiso 1 1 calc R U . . .
H92B H 0.633752 -0.526350 0.527098 0.084 Uiso 1 1 calc R U . . .
H92C H 0.632102 -0.438152 0.508565 0.084 Uiso 1 1 calc R U . . .
C93 C 0.9096(18) -0.4578(7) 0.5311(3) 0.069(4) Uani 1 1 d . . . . .
H93A H 0.996031 -0.438348 0.542656 0.103 Uiso 1 1 calc R U . . .
H93B H 0.915021 -0.432002 0.511793 0.103 Uiso 1 1 calc R U . . .
H93C H 0.910794 -0.521671 0.529515 0.103 Uiso 1 1 calc R U . . .
C111 C 0.3308(8) 0.1288(5) 0.63917(16) 0.0239(14) Uani 1 1 d . . . . .
C112 C 0.3911(10) 0.1301(5) 0.61153(16) 0.0287(15) Uani 1 1 d . . . . .
H112 H 0.493702 0.144727 0.609061 0.034 Uiso 1 1 calc R U . . .
C113 C 0.3026(10) 0.1103(5) 0.58780(16) 0.0291(16) Uani 1 1 d . . . . .
H113 H 0.345046 0.110990 0.569160 0.035 Uiso 1 1 calc R U . . .
C114 C 0.1535(10) 0.0895(5) 0.59094(17) 0.0322(17) Uani 1 1 d . . . . .
H114 H 0.093116 0.077583 0.574409 0.039 Uiso 1 1 calc R U . . .
C115 C 0.0902(9) 0.0858(5) 0.61830(17) 0.0291(15) Uani 1 1 d . . . . .
H115 H -0.012196 0.070501 0.620616 0.035 Uiso 1 1 calc R U . . .
C116 C 0.1810(9) 0.1052(5) 0.64197(16) 0.0267(15) Uani 1 1 d . . . . .
H116 H 0.139400 0.102211 0.660658 0.032 Uiso 1 1 calc R U . . .
C121 C 0.3190(8) 0.2094(5) 0.69438(16) 0.0251(14) Uani 1 1 d . . . . .
C122 C 0.3317(9) 0.1993(5) 0.72409(16) 0.0269(15) Uani 1 1 d . . . . .
H122 H 0.408841 0.163019 0.731828 0.032 Uiso 1 1 calc R U . . .
C123 C 0.2349(10) 0.2408(5) 0.74249(18) 0.0315(17) Uani 1 1 d . . . . .
H123 H 0.248073 0.234077 0.762684 0.038 Uiso 1 1 calc R U . . .
C124 C 0.1195(10) 0.2917(5) 0.73200(19) 0.0354(18) Uani 1 1 d . . . . .
H124 H 0.051861 0.319346 0.744745 0.042 Uiso 1 1 calc R U . . .
C125 C 0.1031(11) 0.3021(6) 0.70200(19) 0.0375(19) Uani 1 1 d . . . . .
H125 H 0.024681 0.337788 0.694449 0.045 Uiso 1 1 calc R U . . .
C126 C 0.2001(9) 0.2609(5) 0.68350(18) 0.0309(16) Uani 1 1 d . . . . .
H126 H 0.186606 0.267218 0.663303 0.037 Uiso 1 1 calc R U . . .
C131 C 0.5627(9) 0.2485(5) 0.65594(16) 0.0265(15) Uani 1 1 d . . . . .
C132 C 0.7062(9) 0.2333(6) 0.64624(17) 0.0305(16) Uani 1 1 d . . . . .
H132 H 0.744130 0.175219 0.646169 0.037 Uiso 1 1 calc R U . . .
C133 C 0.7972(11) 0.3017(6) 0.63647(18) 0.0364(19) Uani 1 1 d . . . . .
H133 H 0.896648 0.290772 0.630289 0.044 Uiso 1 1 calc R U . . .
C134 C 0.7376(13) 0.3868(6) 0.63607(19) 0.045(2) Uani 1 1 d . . . . .
H134 H 0.797196 0.434218 0.629588 0.054 Uiso 1 1 calc R U . . .
C135 C 0.5925(13) 0.4018(6) 0.6451(2) 0.044(2) Uani 1 1 d . . . . .
H135 H 0.552267 0.459347 0.644305 0.052 Uiso 1 1 calc R U . . .
C136 C 0.5054(11) 0.3338(5) 0.65515(18) 0.0357(18) Uani 1 1 d . . . . .
H136 H 0.406412 0.344952 0.661553 0.043 Uiso 1 1 calc R U . . .
C211 C 0.2975(8) -0.0885(5) 0.66483(16) 0.0234(14) Uani 1 1 d . . . . .
C212 C 0.1543(9) -0.1154(5) 0.67149(16) 0.0269(15) Uani 1 1 d . . . . .
H212 H 0.123530 -0.115557 0.690974 0.032 Uiso 1 1 calc R U . . .
C213 C 0.0557(10) -0.1422(6) 0.6502(2) 0.0347(18) Uani 1 1 d . . . . .
H213 H -0.043133 -0.159267 0.655203 0.042 Uiso 1 1 calc R U . . .
C214 C 0.0986(9) -0.1444(5) 0.62170(17) 0.0294(15) Uani 1 1 d . . . . .
H214 H 0.030356 -0.163675 0.607161 0.035 Uiso 1 1 calc R U . . .
C215 C 0.2424(9) -0.1182(6) 0.61466(17) 0.0311(16) Uani 1 1 d . . . . .
H215 H 0.273225 -0.120005 0.595177 0.037 Uiso 1 1 calc R U . . .
C216 C 0.3416(9) -0.0895(5) 0.63583(16) 0.0256(14) Uani 1 1 d . . . . .
H216 H 0.439259 -0.070448 0.630805 0.031 Uiso 1 1 calc R U . . .
C221 C 0.5304(8) -0.1713(5) 0.69069(14) 0.0222(13) Uani 1 1 d . . . . .
C222 C 0.6672(9) -0.1861(5) 0.67853(17) 0.0293(16) Uani 1 1 d . . . . .
H222 H 0.727105 -0.137577 0.673058 0.035 Uiso 1 1 calc R U . . .
C223 C 0.7203(10) -0.2698(5) 0.67404(18) 0.0328(17) Uani 1 1 d . . . . .
H223 H 0.812058 -0.277565 0.664200 0.039 Uiso 1 1 calc R U . . .
C224 C 0.6431(11) -0.3424(5) 0.68352(19) 0.0364(19) Uani 1 1 d . . . . .
H224 H 0.683757 -0.399377 0.681267 0.044 Uiso 1 1 calc R U . . .
C225 C 0.5075(10) -0.3306(6) 0.69615(18) 0.0327(17) Uani 1 1 d . . . . .
H225 H 0.452652 -0.380115 0.702468 0.039 Uiso 1 1 calc R U . . .
C226 C 0.4482(10) -0.2479(5) 0.69996(17) 0.0307(16) Uani 1 1 d . . . . .
H226 H 0.353092 -0.241172 0.708689 0.037 Uiso 1 1 calc R U . . .
C231 C 0.3451(8) -0.0613(5) 0.72573(15) 0.0231(13) Uani 1 1 d . . . . .
C232 C 0.3982(10) -0.1072(5) 0.74981(17) 0.0319(17) Uani 1 1 d . . . . .
H232 H 0.482170 -0.145089 0.748203 0.038 Uiso 1 1 calc R U . . .
C233 C 0.3276(11) -0.0972(6) 0.77616(17) 0.0364(19) Uani 1 1 d . . . . .
H233 H 0.363729 -0.128666 0.792463 0.044 Uiso 1 1 calc R U . . .
C234 C 0.2048(11) -0.0418(6) 0.77893(18) 0.0370(19) Uani 1 1 d . . . . .
H234 H 0.157261 -0.035573 0.796985 0.044 Uiso 1 1 calc R U . . .
C235 C 0.1527(10) 0.0040(6) 0.75530(18) 0.0354(18) Uani 1 1 d . . . . .
H235 H 0.068396 0.041631 0.756901 0.042 Uiso 1 1 calc R U . . .
C236 C 0.2244(9) -0.0053(5) 0.72911(16) 0.0282(15) Uani 1 1 d . . . . .
H236 H 0.189591 0.027792 0.713053 0.034 Uiso 1 1 calc R U . . .
C501 C 0.8277(10) 0.1137(6) 0.70194(17) 0.0319(17) Uani 1 1 d . . . . .
H501 H 0.879950 0.151730 0.689395 0.038 Uiso 1 1 calc R U . . .
C502 C 0.8466(9) 0.0229(6) 0.7039(2) 0.0350(18) Uani 1 1 d . . . . .
H502 H 0.914653 -0.011120 0.693021 0.042 Uiso 1 1 calc R U . . .
C503 C 0.7467(10) -0.0096(6) 0.72491(18) 0.0347(18) Uani 1 1 d . . . . .
H503 H 0.735228 -0.069037 0.730406 0.042 Uiso 1 1 calc R U . . .
C504 C 0.6672(11) 0.0627(6) 0.73622(17) 0.0366(19) Uani 1 1 d . . . . .
H504 H 0.593689 0.060241 0.750804 0.044 Uiso 1 1 calc R U . . .
C505 C 0.7164(9) 0.1391(5) 0.72203(17) 0.0308(16) Uani 1 1 d . . . . .
H505 H 0.681541 0.196949 0.725298 0.037 Uiso 1 1 calc R U . . .
C01 C 0.2711(14) 0.3512(8) 0.5887(2) 0.053(3) Uani 1 1 d . . . . .
H01A H 0.375543 0.344571 0.595916 0.064 Uiso 1 1 calc R U . . .
H01B H 0.229219 0.291981 0.585509 0.064 Uiso 1 1 calc R U . . .
Cl11 Cl 0.1644(3) 0.40551(18) 0.61481(5) 0.0497(6) Uani 1 1 d . . . . .
Cl12 Cl 0.2717(4) 0.4082(2) 0.55607(6) 0.0628(8) Uani 1 1 d . . . . .
C02 C 0.1380(16) 0.6264(15) 0.6723(3) 0.076(5) Uiso 0.659(5) 1 d D . P B 1
H02A H 0.224241 0.586142 0.674687 0.091 Uiso 0.659(5) 1 calc R U P B 1
H02B H 0.173540 0.678546 0.661738 0.091 Uiso 0.659(5) 1 calc R U P B 1
Cl21 Cl 0.0780(7) 0.6588(4) 0.70607(13) 0.0848(11) Uani 0.659(5) 1 d D . P B 1
Cl22 Cl -0.0020(7) 0.5741(5) 0.65147(14) 0.0848(11) Uani 0.659(5) 1 d D . P B 1
C03 C 0.380(2) -0.311(3) 0.5852(6) 0.090(7) Uiso 0.391(7) 1 d D . P C 1
H03A H 0.442119 -0.345398 0.571842 0.108 Uiso 0.391(7) 1 calc R U P C 1
H03B H 0.406215 -0.248455 0.582887 0.108 Uiso 0.391(7) 1 calc R U P C 1
Cl31 Cl 0.1878(15) -0.3262(9) 0.5763(3) 0.1019(15) Uani 0.391(7) 1 d D . P C 1
Cl32 Cl 0.418(3) -0.344(2) 0.6209(5) 0.1019(15) Uani 0.391(7) 1 d D . P C 1
C2' C 0.151(4) 0.6181(17) 0.6632(8) 0.076(5) Uiso 0.341(5) 1 d D . P B 2
H2'A H 0.130277 0.670677 0.674912 0.091 Uiso 0.341(5) 1 calc R U P B 2
H2'B H 0.246317 0.627468 0.653062 0.091 Uiso 0.341(5) 1 calc R U P B 2
Cl23 Cl 0.0045(13) 0.6041(9) 0.6376(3) 0.0848(11) Uani 0.341(5) 1 d D . P B 2
Cl24 Cl 0.1681(12) 0.5257(8) 0.6861(2) 0.0848(11) Uani 0.341(5) 1 d D . P B 2
C3' C 0.262(2) -0.3606(18) 0.5939(3) 0.090(7) Uiso 0.609(7) 1 d D . P C 2
H3'A H 0.236939 -0.422813 0.590309 0.108 Uiso 0.609(7) 1 calc R U P C 2
H3'B H 0.172651 -0.331709 0.602037 0.108 Uiso 0.609(7) 1 calc R U P C 2
Cl33 Cl 0.416(2) -0.3532(15) 0.6186(3) 0.1019(15) Uani 0.609(7) 1 d D . P C 2
Cl34 Cl 0.3110(10) -0.3093(5) 0.56115(15) 0.1019(15) Uani 0.609(7) 1 d D . P C 2

loop_
_atom_site_aniso_label
_atom_site_aniso_U_11
_atom_site_aniso_U_22
_atom_site_aniso_U_33
_atom_site_aniso_U_23
_atom_site_aniso_U_13
_atom_site_aniso_U_12
Ru1 0.0260(3) 0.0213(2) 0.0184(2) -0.0017(2) 0.0013(2) 0.0015(2)
P1 0.0285(9) 0.0200(8) 0.0187(8) -0.0008(6) 0.0018(7) 0.0016(7)
C1 0.040(4) 0.020(3) 0.021(3) 0.005(3) 0.001(3) 0.001(3)
P2 0.0265(8) 0.0187(8) 0.0183(8) 0.0005(6) 0.0016(7) 0.0002(6)
C2 0.032(4) 0.020(3) 0.024(3) 0.002(3) 0.004(3) 0.002(3)
C3 0.038(4) 0.023(3) 0.018(3) -0.005(3) 0.005(3) -0.001(3)
C4 0.028(4) 0.021(3) 0.019(3) -0.002(2) 0.001(3) 0.001(3)
C5 0.025(3) 0.028(3) 0.018(3) -0.004(3) 0.004(2) -0.002(3)
C6 0.031(4) 0.019(3) 0.017(3) 0.003(2) -0.002(3) 0.002(3)
C7 0.050(5) 0.024(4) 0.017(3) 0.001(3) 0.002(3) -0.001(3)
C8 0.053(5) 0.023(4) 0.022(3) 0.000(3) 0.005(3) -0.005(3)
C9 0.091(8) 0.021(4) 0.024(4) 0.006(3) -0.001(4) 0.003(4)
C10 0.077(7) 0.023(4) 0.026(4) -0.002(3) 0.000(4) 0.009(4)
C11 0.070(6) 0.014(3) 0.026(4) -0.004(3) 0.006(4) 0.007(4)
C12 0.054(5) 0.026(4) 0.018(3) -0.001(3) 0.008(3) 0.001(4)
C13 0.049(5) 0.019(3) 0.019(3) -0.002(2) 0.006(3) 0.000(3)
C14 0.030(4) 0.021(3) 0.020(3) 0.000(2) 0.004(3) 0.003(3)
C15 0.030(5) 0.015(3) 0.018(3) -0.002(3) 0.003(4) 0.002(4)
C16 0.028(4) 0.025(4) 0.014(3) -0.006(3) 0.002(3) 0.000(4)
C17 0.035(5) 0.025(5) 0.027(4) 0.000(4) 0.001(4) 0.005(4)
C18 0.027(5) 0.030(6) 0.026(4) 0.001(5) -0.003(4) -0.003(5)
C15' 0.030(5) 0.015(3) 0.018(3) -0.002(3) 0.003(4) 0.002(4)
C16' 0.028(4) 0.025(4) 0.014(3) -0.006(3) 0.002(3) 0.000(4)
C17' 0.035(5) 0.025(5) 0.027(4) 0.000(4) 0.001(4) 0.005(4)
C18' 0.027(5) 0.030(6) 0.026(4) 0.001(5) -0.003(4) -0.003(5)
C20 0.041(4) 0.019(3) 0.026(3) -0.002(3) 0.002(3) -0.002(3)
C21 0.078(7) 0.020(4) 0.041(5) 0.008(3) 0.010(5) -0.003(4)
C22 0.046(5) 0.028(4) 0.048(5) 0.006(4) 0.013(4) 0.005(4)
C23 0.045(5) 0.031(4) 0.046(5) -0.004(4) 0.003(4) -0.002(4)
C51 0.027(3) 0.018(3) 0.025(3) 0.001(2) 0.000(3) -0.001(3)
C52 0.027(3) 0.014(3) 0.023(3) 0.003(2) 0.000(3) 0.001(3)
C90 0.084(8) 0.020(4) 0.026(4) 0.001(3) -0.001(4) -0.002(4)
C91 0.184(16) 0.024(4) 0.025(4) 0.010(3) 0.002(7) 0.010(7)
C92 0.090(9) 0.025(4) 0.053(6) 0.002(4) 0.006(6) -0.007(5)
C93 0.112(11) 0.026(5) 0.069(8) 0.002(5) 0.016(8) 0.021(6)
C111 0.024(3) 0.019(3) 0.029(3) -0.002(3) -0.006(3) 0.007(3)
C112 0.040(4) 0.021(3) 0.025(3) 0.001(3) -0.003(3) 0.001(3)
C113 0.042(4) 0.024(3) 0.022(3) 0.004(3) 0.000(3) 0.007(3)
C114 0.045(5) 0.030(4) 0.022(3) 0.000(3) -0.009(3) 0.001(3)
C115 0.025(4) 0.028(4) 0.034(4) 0.004(3) 0.001(3) 0.003(3)
C116 0.032(4) 0.024(3) 0.024(3) 0.002(3) 0.002(3) -0.005(3)
C121 0.024(3) 0.025(3) 0.027(3) -0.001(3) 0.002(3) 0.001(3)
C122 0.028(4) 0.024(3) 0.028(4) -0.006(3) 0.000(3) 0.006(3)
C123 0.038(4) 0.026(4) 0.031(4) -0.008(3) 0.006(3) -0.003(3)
C124 0.039(4) 0.028(4) 0.039(4) -0.009(3) 0.005(4) 0.003(4)
C125 0.038(5) 0.035(4) 0.040(4) -0.008(3) -0.002(4) 0.010(4)
C126 0.028(4) 0.031(4) 0.034(4) -0.003(3) 0.001(3) 0.012(3)
C131 0.035(4) 0.022(3) 0.023(3) 0.005(3) -0.002(3) -0.002(3)
C132 0.032(4) 0.030(4) 0.029(4) -0.002(3) 0.001(3) 0.000(3)
C133 0.039(5) 0.040(5) 0.030(4) 0.001(3) 0.001(3) -0.014(4)
C134 0.071(7) 0.033(5) 0.031(4) 0.003(3) -0.010(4) -0.025(5)
C135 0.069(7) 0.022(4) 0.040(5) 0.006(3) -0.012(5) -0.007(4)
C136 0.049(5) 0.025(4) 0.033(4) 0.004(3) -0.009(4) 0.000(4)
C211 0.021(3) 0.024(3) 0.025(3) 0.002(3) -0.004(3) 0.005(3)
C212 0.026(4) 0.032(4) 0.023(3) -0.001(3) -0.003(3) -0.001(3)
C213 0.029(4) 0.033(4) 0.042(5) -0.002(3) -0.002(3) -0.003(3)
C214 0.027(4) 0.030(4) 0.030(4) -0.007(3) -0.004(3) -0.002(3)
C215 0.030(4) 0.038(4) 0.026(4) -0.005(3) -0.003(3) -0.006(3)
C216 0.027(4) 0.027(4) 0.023(3) -0.002(3) 0.002(3) -0.006(3)
C221 0.022(3) 0.030(3) 0.014(3) -0.002(2) -0.002(2) 0.005(3)
C222 0.032(4) 0.024(4) 0.032(4) 0.009(3) 0.007(3) 0.006(3)
C223 0.037(4) 0.026(4) 0.036(4) 0.000(3) 0.015(3) 0.000(3)
C224 0.054(5) 0.017(3) 0.039(4) 0.004(3) 0.003(4) 0.007(3)
C225 0.036(4) 0.030(4) 0.031(4) 0.006(3) 0.003(3) -0.004(3)
C226 0.037(4) 0.028(4) 0.027(4) 0.000(3) -0.001(3) -0.001(3)
C231 0.027(3) 0.022(3) 0.020(3) 0.002(2) 0.004(3) -0.004(3)
C232 0.042(5) 0.029(4) 0.025(3) 0.000(3) -0.001(3) 0.008(3)
C233 0.051(5) 0.035(4) 0.022(4) -0.001(3) 0.000(3) -0.011(4)
C234 0.049(5) 0.035(4) 0.028(4) -0.008(3) 0.012(3) -0.017(4)
C235 0.039(5) 0.034(4) 0.033(4) -0.005(3) 0.016(3) -0.004(4)
C236 0.034(4) 0.029(4) 0.022(3) -0.004(3) 0.002(3) 0.004(3)
C501 0.033(4) 0.035(4) 0.028(4) -0.001(3) -0.001(3) -0.003(3)
C502 0.022(4) 0.043(5) 0.040(4) -0.012(4) -0.001(3) 0.003(3)
C503 0.041(5) 0.029(4) 0.034(4) -0.003(3) -0.015(4) 0.007(3)
C504 0.044(5) 0.044(5) 0.022(3) -0.003(3) 0.000(3) 0.007(4)
C505 0.033(4) 0.028(4) 0.031(4) -0.005(3) -0.005(3) 0.002(3)
C01 0.068(7) 0.048(6) 0.043(5) -0.009(4) -0.002(5) 0.009(5)
Cl11 0.0530(14) 0.0529(14) 0.0435(12) 0.0059(11) 0.0113(11) 0.0133(12)
Cl12 0.0715(19) 0.079(2) 0.0378(13) 0.0009(13) 0.0071(12) 0.0150(16)
Cl21 0.069(2) 0.097(3) 0.089(3) 0.000(2) 0.009(2) -0.024(2)
Cl22 0.069(2) 0.097(3) 0.089(3) 0.000(2) 0.009(2) -0.024(2)
Cl31 0.123(3) 0.102(4) 0.081(3) 0.000(2) -0.003(2) 0.024(3)
Cl32 0.123(3) 0.102(4) 0.081(3) 0.000(2) -0.003(2) 0.024(3)
Cl23 0.069(2) 0.097(3) 0.089(3) 0.000(2) 0.009(2) -0.024(2)
Cl24 0.069(2) 0.097(3) 0.089(3) 0.000(2) 0.009(2) -0.024(2)
Cl33 0.123(3) 0.102(4) 0.081(3) 0.000(2) -0.003(2) 0.024(3)
Cl34 0.123(3) 0.102(4) 0.081(3) 0.000(2) -0.003(2) 0.024(3)

loop_
_atom_type_symbol
_atom_type_description
_atom_type_scat_dispersion_real
_atom_type_scat_dispersion_imag
_atom_type_scat_source
C C 0.0033 0.0016 'International Tables Vol C Tables 4.2.6.8 and 6.1.1.4'
H H 0.0000 0.0000 'International Tables Vol C Tables 4.2.6.8 and 6.1.1.4'
P P 0.1023 0.0942 'International Tables Vol C Tables 4.2.6.8 and 6.1.1.4'
Cl Cl 0.1484 0.1585 'International Tables Vol C Tables 4.2.6.8 and 6.1.1.4'
Ru Ru -1.2594 0.8363 'International Tables Vol C Tables 4.2.6.8 and 6.1.1.4'

loop_
_geom_angle_atom_site_label_1
_geom_angle_atom_site_label_2
_geom_angle_atom_site_label_3
_geom_angle
_geom_angle_site_symmetry_1
_geom_angle_site_symmetry_3
_geom_angle_publ_flag
C52 Ru1 C502 91.3(3) . . ?
C52 Ru1 C503 118.2(3) . . ?
C502 Ru1 C503 37.0(3) . . ?
C52 Ru1 C501 99.1(3) . . ?
C502 Ru1 C501 36.5(3) . . ?
C503 Ru1 C501 61.5(3) . . ?
C52 Ru1 C505 134.1(3) . . ?
C502 Ru1 C505 61.3(3) . . ?
C503 Ru1 C505 61.4(3) . . ?
C501 Ru1 C505 37.0(3) . . ?
C52 Ru1 C504 152.4(3) . . ?
C502 Ru1 C504 61.3(3) . . ?
C503 Ru1 C504 36.8(3) . . ?
C501 Ru1 C504 61.3(3) . . ?
C505 Ru1 C504 36.6(3) . . ?
C52 Ru1 P2 90.7(2) . . ?
C502 Ru1 P2 117.0(3) . . ?
C503 Ru1 P2 90.0(2) . . ?
C501 Ru1 P2 151.2(2) . . ?
C505 Ru1 P2 133.7(2) . . ?
C504 Ru1 P2 98.8(3) . . ?
C52 Ru1 P1 87.9(2) . . ?
C502 Ru1 P1 144.4(3) . . ?
C503 Ru1 P1 152.5(2) . . ?
C501 Ru1 P1 108.7(2) . . ?
C505 Ru1 P1 94.8(2) . . ?
C504 Ru1 P1 115.8(2) . . ?
P2 Ru1 P1 98.61(7) . . ?
C111 P1 C121 101.2(3) . . ?
C111 P1 C131 101.0(3) . . ?
C121 P1 C131 101.9(4) . . ?
C111 P1 Ru1 120.5(2) . . ?
C121 P1 Ru1 119.0(2) . . ?
C131 P1 Ru1 110.5(3) . . ?
C14 C1 C2 124.0(7) . . ?
C14 C1 H1 118.0 . . ?
C2 C1 H1 118.0 . . ?
C221 P2 C211 95.7(3) . . ?
C221 P2 C231 104.3(3) . . ?
C211 P2 C231 104.2(3) . . ?
C221 P2 Ru1 114.2(2) . . ?
C211 P2 Ru1 125.5(2) . . ?
C231 P2 Ru1 110.4(2) . . ?
C1 C2 C3 118.5(7) . . ?
C1 C2 C20 122.3(6) . . ?
C3 C2 C20 119.2(6) . . ?
C4 C3 C2 123.0(6) . . ?
C4 C3 H3 118.5 . . ?
C2 C3 H3 118.5 . . ?
C3 C4 C5 124.4(6) . . ?
C3 C4 C15 118.3(7) . . ?
C5 C4 C15 116.3(7) . . ?
C3 C4 C15' 116.8(12) . . ?
C5 C4 C15' 116.3(12) . . ?
C4 C5 C6 119.0(6) . . ?
C4 C5 C51 122.6(7) . . ?
C6 C5 C51 118.3(6) . . ?
C7 C6 C5 124.4(6) . . ?
C7 C6 H6 117.8 . . ?
C5 C6 H6 117.8 . . ?
C6 C7 C8 125.3(7) . . ?
C6 C7 C16 116.0(7) . . ?
C8 C7 C16 117.8(7) . . ?
C6 C7 C16' 112.1(11) . . ?
C8 C7 C16' 117.1(11) . . ?
C9 C8 C7 123.1(7) . . ?
C9 C8 H8 118.5 . . ?
C7 C8 H8 118.5 . . ?
C8 C9 C10 119.4(8) . . ?
C8 C9 C90 122.0(7) . . ?
C10 C9 C90 118.7(8) . . ?
C11 C10 C9 122.7(8) . . ?
C11 C10 H10 118.6 . . ?
C9 C10 H10 118.6 . . ?
C10 C11 C12 124.3(7) . . ?
C10 C11 C16 119.0(8) . . ?
C12 C11 C16 115.8(7) . . ?
C10 C11 C16' 117.0(12) . . ?
C12 C11 C16' 113.2(12) . . ?
C13 C12 C11 122.4(7) . . ?
C13 C12 H12 118.8 . . ?
C11 C12 H12 118.8 . . ?
C12 C13 C14 121.8(7) . . ?
C12 C13 H13 119.1 . . ?
C14 C13 H13 119.1 . . ?
C1 C14 C13 124.3(7) . . ?
C1 C14 C15 118.9(7) . . ?
C13 C14 C15 116.0(7) . . ?
C1 C14 C15' 117.3(12) . . ?
C13 C14 C15' 115.6(11) . . ?
C16 C15 C14 109.4(8) . . ?
C16 C15 C4 109.9(8) . . ?
C14 C15 C4 113.0(7) . . ?
C16 C15 C17 111.8(8) . . ?
C14 C15 C17 105.7(8) . . ?
C4 C15 C17 107.1(8) . . ?
C15 C16 C11 108.8(8) . . ?
C15 C16 C7 108.7(7) . . ?
C11 C16 C7 111.1(7) . . ?
C15 C16 C18 110.8(9) . . ?
C11 C16 C18 108.4(8) . . ?
C7 C16 C18 109.0(8) . . ?
C15 C17 H17A 109.5 . . ?
C15 C17 H17B 109.5 . . ?
H17A C17 H17B 109.5 . . ?
C15 C17 H17C 109.5 . . ?
H17A C17 H17C 109.5 . . ?
H17B C17 H17C 109.5 . . ?
C16 C18 H18A 109.5 . . ?
C16 C18 H18B 109.5 . . ?
H18A C18 H18B 109.5 . . ?
C16 C18 H18C 109.5 . . ?
H18A C18 H18C 109.5 . . ?
H18B C18 H18C 109.5 . . ?
C18' C15' C14 108(2) . . ?
C18' C15' C4 115(2) . . ?
C14 C15' C4 111.0(18) . . ?
C18' C15' C16' 110(2) . . ?
C14 C15' C16' 106(2) . . ?
C4 C15' C16' 106(2) . . ?
C17' C16' C15' 113(2) . . ?
C17' C16' C7 114(2) . . ?
C15' C16' C7 102.0(19) . . ?
C17' C16' C11 119(2) . . ?
C15' C16' C11 101.6(19) . . ?
C7 C16' C11 105.1(16) . . ?
C16' C17' H17D 109.5 . . ?
C16' C17' H17E 109.5 . . ?
H17D C17' H17E 109.5 . . ?
C16' C17' H17F 109.5 . . ?
H17D C17' H17F 109.5 . . ?
H17E C17' H17F 109.5 . . ?
C15' C18' H18D 109.5 . . ?
C15' C18' H18E 109.5 . . ?
H18D C18' H18E 109.5 . . ?
C15' C18' H18F 109.5 . . ?
H18D C18' H18F 109.5 . . ?
H18E C18' H18F 109.5 . . ?
C21 C20 C22 108.7(8) . . ?
C21 C20 C2 112.8(6) . . ?
C22 C20 C2 109.5(7) . . ?
C21 C20 C23 108.1(8) . . ?
C22 C20 C23 108.9(7) . . ?
C2 C20 C23 108.7(7) . . ?
C20 C21 H21A 109.5 . . ?
C20 C21 H21B 109.5 . . ?
H21A C21 H21B 109.5 . . ?
C20 C21 H21C 109.5 . . ?
H21A C21 H21C 109.5 . . ?
H21B C21 H21C 109.5 . . ?
C20 C22 H22A 109.5 . . ?
C20 C22 H22B 109.5 . . ?
H22A C22 H22B 109.5 . . ?
C20 C22 H22C 109.5 . . ?
H22A C22 H22C 109.5 . . ?
H22B C22 H22C 109.5 . . ?
C20 C23 H23A 109.5 . . ?
C20 C23 H23B 109.5 . . ?
H23A C23 H23B 109.5 . . ?
C20 C23 H23C 109.5 . . ?
H23A C23 H23C 109.5 . . ?
H23B C23 H23C 109.5 . . ?
C52 C51 C5 166.5(8) . . ?
C51 C52 Ru1 177.1(7) . . ?
C92 C90 C91 109.7(10) . . ?
C92 C90 C93 109.3(9) . . ?
C91 C90 C93 107.7(10) . . ?
C92 C90 C9 108.9(9) . . ?
C91 C90 C9 112.5(7) . . ?
C93 C90 C9 108.8(9) . . ?
C90 C91 H91A 109.5 . . ?
C90 C91 H91B 109.5 . . ?
H91A C91 H91B 109.5 . . ?
C90 C91 H91C 109.5 . . ?
H91A C91 H91C 109.5 . . ?
H91B C91 H91C 109.5 . . ?
C90 C92 H92A 109.5 . . ?
C90 C92 H92B 109.5 . . ?
H92A C92 H92B 109.5 . . ?
C90 C92 H92C 109.5 . . ?
H92A C92 H92C 109.5 . . ?
H92B C92 H92C 109.5 . . ?
C90 C93 H93A 109.5 . . ?
C90 C93 H93B 109.5 . . ?
H93A C93 H93B 109.5 . . ?
C90 C93 H93C 109.5 . . ?
H93A C93 H93C 109.5 . . ?
H93B C93 H93C 109.5 . . ?
C116 C111 C112 118.0(7) . . ?
C116 C111 P1 122.7(6) . . ?
C112 C111 P1 119.3(6) . . ?
C113 C112 C111 120.6(8) . . ?
C113 C112 H112 119.7 . . ?
C111 C112 H112 119.7 . . ?
C114 C113 C112 120.5(7) . . ?
C114 C113 H113 119.7 . . ?
C112 C113 H113 119.7 . . ?
C113 C114 C115 120.5(7) . . ?
C113 C114 H114 119.8 . . ?
C115 C114 H114 119.8 . . ?
C116 C115 C114 118.3(7) . . ?
C116 C115 H115 120.8 . . ?
C114 C115 H115 120.8 . . ?
C115 C116 C111 122.0(7) . . ?
C115 C116 H116 119.0 . . ?
C111 C116 H116 119.0 . . ?
C122 C121 C126 118.0(7) . . ?
C122 C121 P1 120.4(6) . . ?
C126 C121 P1 121.6(6) . . ?
C123 C122 C121 121.4(7) . . ?
C123 C122 H122 119.3 . . ?
C121 C122 H122 119.3 . . ?
C124 C123 C122 120.8(8) . . ?
C124 C123 H123 119.6 . . ?
C122 C123 H123 119.6 . . ?
C123 C124 C125 118.8(8) . . ?
C123 C124 H124 120.6 . . ?
C125 C124 H124 120.6 . . ?
C126 C125 C124 120.5(8) . . ?
C126 C125 H125 119.8 . . ?
C124 C125 H125 119.8 . . ?
C125 C126 C121 120.4(8) . . ?
C125 C126 H126 119.8 . . ?
C121 C126 H126 119.8 . . ?
C132 C131 C136 119.1(8) . . ?
C132 C131 P1 118.5(6) . . ?
C136 C131 P1 122.4(7) . . ?
C131 C132 C133 121.5(8) . . ?
C131 C132 H132 119.3 . . ?
C133 C132 H132 119.3 . . ?
C132 C133 C134 118.4(9) . . ?
C132 C133 H133 120.8 . . ?
C134 C133 H133 120.8 . . ?
C135 C134 C133 120.3(8) . . ?
C135 C134 H134 119.9 . . ?
C133 C134 H134 119.9 . . ?
C136 C135 C134 120.5(9) . . ?
C136 C135 H135 119.7 . . ?
C134 C135 H135 119.7 . . ?
C135 C136 C131 120.2(9) . . ?
C135 C136 H136 119.9 . . ?
C131 C136 H136 119.9 . . ?
C212 C211 C216 118.8(7) . . ?
C212 C211 P2 124.4(6) . . ?
C216 C211 P2 116.4(6) . . ?
C213 C212 C211 120.8(7) . . ?
C213 C212 H212 119.6 . . ?
C211 C212 H212 119.6 . . ?
C212 C213 C214 120.9(8) . . ?
C212 C213 H213 119.6 . . ?
C214 C213 H213 119.6 . . ?
C215 C214 C213 119.1(7) . . ?
C215 C214 H214 120.4 . . ?
C213 C214 H214 120.4 . . ?
C216 C215 C214 120.4(7) . . ?
C216 C215 H215 119.8 . . ?
C214 C215 H215 119.8 . . ?
C215 C216 C211 120.0(7) . . ?
C215 C216 H216 120.0 . . ?
C211 C216 H216 120.0 . . ?
C222 C221 C226 116.5(7) . . ?
C222 C221 P2 122.5(6) . . ?
C226 C221 P2 120.6(6) . . ?
C221 C222 C223 121.5(8) . . ?
C221 C222 H222 119.2 . . ?
C223 C222 H222 119.2 . . ?
C222 C223 C224 121.6(8) . . ?
C222 C223 H223 119.2 . . ?
C224 C223 H223 119.2 . . ?
C225 C224 C223 118.6(8) . . ?
C225 C224 H224 120.7 . . ?
C223 C224 H224 120.7 . . ?
C224 C225 C226 121.2(8) . . ?
C224 C225 H225 119.4 . . ?
C226 C225 H225 119.4 . . ?
C225 C226 C221 120.3(8) . . ?
C225 C226 H226 119.8 . . ?
C221 C226 H226 119.8 . . ?
C236 C231 C232 118.3(7) . . ?
C236 C231 P2 119.8(5) . . ?
C232 C231 P2 121.5(6) . . ?
C233 C232 C231 119.8(8) . . ?
C233 C232 H232 120.1 . . ?
C231 C232 H232 120.1 . . ?
C234 C233 C232 120.9(8) . . ?
C234 C233 H233 119.6 . . ?
C232 C233 H233 119.6 . . ?
C235 C234 C233 119.5(8) . . ?
C235 C234 H234 120.2 . . ?
C233 C234 H234 120.2 . . ?
C234 C235 C236 119.5(8) . . ?
C234 C235 H235 120.2 . . ?
C236 C235 H235 120.2 . . ?
C231 C236 C235 121.9(8) . . ?
C231 C236 H236 119.0 . . ?
C235 C236 H236 119.0 . . ?
C502 C501 C505 108.2(8) . . ?
C502 C501 Ru1 71.7(5) . . ?
C505 C501 Ru1 72.0(5) . . ?
C502 C501 H501 125.9 . . ?
C505 C501 H501 125.9 . . ?
Ru1 C501 H501 122.1 . . ?
C501 C502 C503 108.4(7) . . ?
C501 C502 Ru1 71.8(5) . . ?
C503 C502 Ru1 71.5(5) . . ?
C501 C502 H502 125.8 . . ?
C503 C502 H502 125.8 . . ?
Ru1 C502 H502 122.5 . . ?
C504 C503 C502 107.6(8) . . ?
C504 C503 Ru1 72.2(5) . . ?
C502 C503 Ru1 71.5(5) . . ?
C504 C503 H503 126.2 . . ?
C502 C503 H503 126.2 . . ?
Ru1 C503 H503 121.9 . . ?
C505 C504 C503 108.2(8) . . ?
C505 C504 Ru1 71.7(5) . . ?
C503 C504 Ru1 71.0(5) . . ?
C505 C504 H504 125.9 . . ?
C503 C504 H504 125.9 . . ?
Ru1 C504 H504 123.1 . . ?
C504 C505 C501 107.6(7) . . ?
C504 C505 Ru1 71.7(5) . . ?
C501 C505 Ru1 71.0(5) . . ?
C504 C505 H505 126.2 . . ?
C501 C505 H505 126.2 . . ?
Ru1 C505 H505 122.8 . . ?
Cl12 C01 Cl11 111.8(6) . . ?
Cl12 C01 H01A 109.3 . . ?
Cl11 C01 H01A 109.3 . . ?
Cl12 C01 H01B 109.3 . . ?
Cl11 C01 H01B 109.3 . . ?
H01A C01 H01B 107.9 . . ?
Cl21 C02 Cl22 113.7(7) . . ?
Cl21 C02 H02A 108.8 . . ?
Cl22 C02 H02A 108.8 . . ?
Cl21 C02 H02B 108.8 . . ?
Cl22 C02 H02B 108.8 . . ?
H02A C02 H02B 107.7 . . ?
Cl32 C03 Cl31 110.8(9) . . ?
Cl32 C03 H03A 109.5 . . ?
Cl31 C03 H03A 109.5 . . ?
Cl32 C03 H03B 109.5 . . ?
Cl31 C03 H03B 109.5 . . ?
H03A C03 H03B 108.1 . . ?
Cl23 C2' Cl24 111.5(8) . . ?
Cl23 C2' H2'A 109.3 . . ?
Cl24 C2' H2'A 109.3 . . ?
Cl23 C2' H2'B 109.3 . . ?
Cl24 C2' H2'B 109.3 . . ?
H2'A C2' H2'B 108.0 . . ?
Cl34 C3' Cl33 109.3(8) . . ?
Cl34 C3' H3'A 109.8 . . ?
Cl33 C3' H3'A 109.8 . . ?
Cl34 C3' H3'B 109.8 . . ?
Cl33 C3' H3'B 109.8 . . ?
H3'A C3' H3'B 108.3 . . ?

loop_
_geom_bond_atom_site_label_1
_geom_bond_atom_site_label_2
_geom_bond_distance
_geom_bond_site_symmetry_2
_geom_bond_publ_flag
Ru1 C52 2.012(7) . ?
Ru1 C502 2.236(8) . ?
Ru1 C503 2.238(8) . ?
Ru1 C501 2.239(9) . ?
Ru1 C505 2.253(8) . ?
Ru1 C504 2.254(8) . ?
Ru1 P2 2.2899(19) . ?
Ru1 P1 2.297(2) . ?
P1 C111 1.835(7) . ?
P1 C121 1.854(8) . ?
P1 C131 1.872(8) . ?
C1 C14 1.370(10) . ?
C1 C2 1.400(10) . ?
C1 H1 0.9500 . ?
P2 C221 1.813(7) . ?
P2 C211 1.829(7) . ?
P2 C231 1.831(7) . ?
C2 C3 1.416(10) . ?
C2 C20 1.535(10) . ?
C3 C4 1.389(10) . ?
C3 H3 0.9500 . ?
C4 C5 1.410(10) . ?
C4 C15 1.538(11) . ?
C4 C15' 1.55(3) . ?
C5 C6 1.420(10) . ?
C5 C51 1.445(10) . ?
C6 C7 1.374(10) . ?
C6 H6 0.9500 . ?
C7 C8 1.392(11) . ?
C7 C16 1.546(12) . ?
C7 C16' 1.60(3) . ?
C8 C9 1.386(11) . ?
C8 H8 0.9500 . ?
C9 C10 1.419(12) . ?
C9 C90 1.536(12) . ?
C10 C11 1.365(11) . ?
C10 H10 0.9500 . ?
C11 C12 1.406(11) . ?
C11 C16 1.542(12) . ?
C11 C16' 1.61(3) . ?
C12 C13 1.367(11) . ?
C12 H12 0.9500 . ?
C13 C14 1.410(10) . ?
C13 H13 0.9500 . ?
C14 C15 1.523(12) . ?
C14 C15' 1.54(3) . ?
C15 C16 1.507(14) . ?
C15 C17 1.560(16) . ?
C16 C18 1.569(15) . ?
C17 H17A 0.9800 . ?
C17 H17B 0.9800 . ?
C17 H17C 0.9800 . ?
C18 H18A 0.9800 . ?
C18 H18B 0.9800 . ?
C18 H18C 0.9800 . ?
C15' C18' 1.54(5) . ?
C15' C16' 1.58(4) . ?
C16' C17' 1.56(4) . ?
C17' H17D 0.9800 . ?
C17' H17E 0.9800 . ?
C17' H17F 0.9800 . ?
C18' H18D 0.9800 . ?
C18' H18E 0.9800 . ?
C18' H18F 0.9800 . ?
C20 C21 1.514(12) . ?
C20 C22 1.524(12) . ?
C20 C23 1.544(13) . ?
C21 H21A 0.9800 . ?
C21 H21B 0.9800 . ?
C21 H21C 0.9800 . ?
C22 H22A 0.9800 . ?
C22 H22B 0.9800 . ?
C22 H22C 0.9800 . ?
C23 H23A 0.9800 . ?
C23 H23B 0.9800 . ?
C23 H23C 0.9800 . ?
C51 C52 1.215(10) . ?
C90 C92 1.528(16) . ?
C90 C91 1.532(12) . ?
C90 C93 1.535(18) . ?
C91 H91A 0.9800 . ?
C91 H91B 0.9800 . ?
C91 H91C 0.9800 . ?
C92 H92A 0.9800 . ?
C92 H92B 0.9800 . ?
C92 H92C 0.9800 . ?
C93 H93A 0.9800 . ?
C93 H93B 0.9800 . ?
C93 H93C 0.9800 . ?
C111 C116 1.391(11) . ?
C111 C112 1.399(11) . ?
C112 C113 1.381(11) . ?
C112 H112 0.9500 . ?
C113 C114 1.375(12) . ?
C113 H113 0.9500 . ?
C114 C115 1.399(11) . ?
C114 H114 0.9500 . ?
C115 C116 1.389(11) . ?
C115 H115 0.9500 . ?
C116 H116 0.9500 . ?
C121 C122 1.393(11) . ?
C121 C126 1.408(10) . ?
C122 C123 1.378(11) . ?
C122 H122 0.9500 . ?
C123 C124 1.374(12) . ?
C123 H123 0.9500 . ?
C124 C125 1.409(13) . ?
C124 H124 0.9500 . ?
C125 C126 1.380(11) . ?
C125 H125 0.9500 . ?
C126 H126 0.9500 . ?
C131 C132 1.381(11) . ?
C131 C136 1.402(11) . ?
C132 C133 1.403(12) . ?
C132 H132 0.9500 . ?
C133 C134 1.406(14) . ?
C133 H133 0.9500 . ?
C134 C135 1.383(16) . ?
C134 H134 0.9500 . ?
C135 C136 1.383(13) . ?
C135 H135 0.9500 . ?
C136 H136 0.9500 . ?
C211 C212 1.380(11) . ?
C211 C216 1.409(10) . ?
C212 C213 1.375(11) . ?
C212 H212 0.9500 . ?
C213 C214 1.386(12) . ?
C213 H213 0.9500 . ?
C214 C215 1.386(11) . ?
C214 H214 0.9500 . ?
C215 C216 1.386(10) . ?
C215 H215 0.9500 . ?
C216 H216 0.9500 . ?
C221 C222 1.370(10) . ?
C221 C226 1.449(11) . ?
C222 C223 1.381(11) . ?
C222 H222 0.9500 . ?
C223 C224 1.381(12) . ?
C223 H223 0.9500 . ?
C224 C225 1.362(13) . ?
C224 H224 0.9500 . ?
C225 C226 1.383(12) . ?
C225 H225 0.9500 . ?
C226 H226 0.9500 . ?
C231 C236 1.386(11) . ?
C231 C232 1.399(10) . ?
C232 C233 1.393(12) . ?
C232 H232 0.9500 . ?
C233 C234 1.391(14) . ?
C233 H233 0.9500 . ?
C234 C235 1.378(13) . ?
C234 H234 0.9500 . ?
C235 C236 1.389(10) . ?
C235 H235 0.9500 . ?
C236 H236 0.9500 . ?
C501 C502 1.402(13) . ?
C501 C505 1.425(12) . ?
C501 H501 0.9500 . ?
C502 C503 1.420(13) . ?
C502 H502 0.9500 . ?
C503 C504 1.418(12) . ?
C503 H503 0.9500 . ?
C504 C505 1.414(13) . ?
C504 H504 0.9500 . ?
C505 H505 0.9500 . ?
C01 Cl12 1.750(12) . ?
C01 Cl11 1.759(11) . ?
C01 H01A 0.9900 . ?
C01 H01B 0.9900 . ?
C02 Cl21 1.737(9) . ?
C02 Cl22 1.760(9) . ?
C02 H02A 0.9900 . ?
C02 H02B 0.9900 . ?
C03 Cl32 1.765(10) . ?
C03 Cl31 1.769(10) . ?
C03 H03A 0.9900 . ?
C03 H03B 0.9900 . ?
C2' Cl23 1.763(10) . ?
C2' Cl24 1.776(10) . ?
C2' H2'A 0.9900 . ?
C2' H2'B 0.9900 . ?
C3' Cl34 1.772(10) . ?
C3' Cl33 1.781(10) . ?
C3' H3'A 0.9900 . ?
C3' H3'B 0.9900 . ?

loop_
_geom_hbond_atom_site_label_D
_geom_hbond_atom_site_label_H
_geom_hbond_atom_site_label_A
_geom_hbond_distance_DH
_geom_hbond_distance_HA
_geom_hbond_distance_DA
_geom_hbond_angle_DHA
_geom_hbond_site_symmetry_A
_geom_hbond_publ_flag
C226 H226 Cl21^a 0.95 2.89 3.609(10) 133.3 1_545 yes
C02^a H02B^a Cl32^a 0.99 2.93 3.51(4) 118.2 1_565 yes
C2'^b H2'B^b Cl33^b 0.99 2.23 3.19(5) 162.5 1_565 yes
C3'^b H3'A^b Cl11 0.99 2.94 3.81(2) 147.5 1_545 yes
C3'^b H3'B^b Cl23^b 0.99 2.45 3.13(2) 125.5 1_545 yes

loop_
_geom_torsion_atom_site_label_1
_geom_torsion_atom_site_label_2
_geom_torsion_atom_site_label_3
_geom_torsion_atom_site_label_4
_geom_torsion
_geom_torsion_site_symmetry_1
_geom_torsion_site_symmetry_2
_geom_torsion_site_symmetry_3
_geom_torsion_site_symmetry_4
_geom_torsion_publ_flag
C14 C1 C2 C3 0.9(13) . . . . ?
C14 C1 C2 C20 179.7(8) . . . . ?
C1 C2 C3 C4 -1.3(12) . . . . ?
C20 C2 C3 C4 179.9(8) . . . . ?
C2 C3 C4 C5 -180.0(8) . . . . ?
C2 C3 C4 C15 -11.3(12) . . . . ?
C2 C3 C4 C15' 18.9(17) . . . . ?
C3 C4 C5 C6 -177.5(7) . . . . ?
C15 C4 C5 C6 13.6(11) . . . . ?
C15' C4 C5 C6 -16.3(16) . . . . ?
C3 C4 C5 C51 6.9(12) . . . . ?
C15 C4 C5 C51 -162.0(8) . . . . ?
C15' C4 C5 C51 168.1(15) . . . . ?
C4 C5 C6 C7 4.7(12) . . . . ?
C51 C5 C6 C7 -179.5(8) . . . . ?
C5 C6 C7 C8 179.2(8) . . . . ?
C5 C6 C7 C16 10.1(12) . . . . ?
C5 C6 C7 C16' -27.9(16) . . . . ?
C6 C7 C8 C9 175.0(10) . . . . ?
C16 C7 C8 C9 -16.2(15) . . . . ?
C16' C7 C8 C9 23.2(18) . . . . ?
C7 C8 C9 C10 -1.0(17) . . . . ?
C7 C8 C9 C90 179.4(10) . . . . ?
C8 C9 C10 C11 2.7(18) . . . . ?
C90 C9 C10 C11 -177.7(11) . . . . ?
C9 C10 C11 C12 -178.1(11) . . . . ?
C9 C10 C11 C16 13.3(17) . . . . ?
C9 C10 C11 C16' -26.1(19) . . . . ?
C10 C11 C12 C13 179.1(10) . . . . ?
C16 C11 C12 C13 -11.9(14) . . . . ?
C16' C11 C12 C13 26.2(17) . . . . ?
C11 C12 C13 C14 -4.1(15) . . . . ?
C2 C1 C14 C13 -178.7(8) . . . . ?
C2 C1 C14 C15 12.2(13) . . . . ?
C2 C1 C14 C15' -18.4(18) . . . . ?
C12 C13 C14 C1 177.8(9) . . . . ?
C12 C13 C14 C15 -12.8(13) . . . . ?
C12 C13 C14 C15' 17.2(18) . . . . ?
C1 C14 C15 C16 -145.8(8) . . . . ?
C13 C14 C15 C16 44.2(11) . . . . ?
C1 C14 C15 C4 -23.0(12) . . . . ?
C13 C14 C15 C4 167.0(8) . . . . ?
C1 C14 C15 C17 93.7(9) . . . . ?
C13 C14 C15 C17 -76.3(9) . . . . ?
C3 C4 C15 C16 145.0(8) . . . . ?
C5 C4 C15 C16 -45.4(11) . . . . ?
C3 C4 C15 C14 22.5(12) . . . . ?
C5 C4 C15 C14 -167.9(7) . . . . ?
C3 C4 C15 C17 -93.4(9) . . . . ?
C5 C4 C15 C17 76.2(9) . . . . ?
C14 C15 C16 C11 -57.2(10) . . . . ?
C4 C15 C16 C11 178.2(7) . . . . ?
C17 C15 C16 C11 59.5(10) . . . . ?
C14 C15 C16 C7 -178.3(7) . . . . ?
C4 C15 C16 C7 57.1(10) . . . . ?
C17 C15 C16 C7 -61.6(10) . . . . ?
C14 C15 C16 C18 61.9(10) . . . . ?
C4 C15 C16 C18 -62.7(10) . . . . ?
C17 C15 C16 C18 178.5(8) . . . . ?
C10 C11 C16 C15 -147.5(10) . . . . ?
C12 C11 C16 C15 42.9(12) . . . . ?
C10 C11 C16 C7 -27.9(13) . . . . ?
C12 C11 C16 C7 162.5(9) . . . . ?
C10 C11 C16 C18 91.9(12) . . . . ?
C12 C11 C16 C18 -77.7(11) . . . . ?
C6 C7 C16 C15 -41.4(11) . . . . ?
C8 C7 C16 C15 148.7(9) . . . . ?
C6 C7 C16 C11 -161.0(8) . . . . ?
C8 C7 C16 C11 29.1(12) . . . . ?
C6 C7 C16 C18 79.6(10) . . . . ?
C8 C7 C16 C18 -90.3(10) . . . . ?
C1 C14 C15' C18' -94(2) . . . . ?
C13 C14 C15' C18' 67(2) . . . . ?
C1 C14 C15' C4 33(2) . . . . ?
C13 C14 C15' C4 -164.9(13) . . . . ?
C1 C14 C15' C16' 147.2(15) . . . . ?
C13 C14 C15' C16' -51(2) . . . . ?
C3 C4 C15' C18' 90(2) . . . . ?
C5 C4 C15' C18' -72(2) . . . . ?
C3 C4 C15' C14 -33(2) . . . . ?
C5 C4 C15' C14 164.1(13) . . . . ?
C3 C4 C15' C16' -147.4(16) . . . . ?
C5 C4 C15' C16' 50(2) . . . . ?
C18' C15' C16' C17' -179(2) . . . . ?
C14 C15' C16' C17' -62(3) . . . . ?
C4 C15' C16' C17' 56(3) . . . . ?
C18' C15' C16' C7 58(2) . . . . ?
C14 C15' C16' C7 174.9(16) . . . . ?
C4 C15' C16' C7 -67(2) . . . . ?
C18' C15' C16' C11 -50(3) . . . . ?
C14 C15' C16' C11 67(2) . . . . ?
C4 C15' C16' C11 -175.7(16) . . . . ?
C6 C7 C16' C17' -63(2) . . . . ?
C8 C7 C16' C17' 92(2) . . . . ?
C6 C7 C16' C15' 58.4(19) . . . . ?
C8 C7 C16' C15' -146.2(15) . . . . ?
C6 C7 C16' C11 164.1(11) . . . . ?
C8 C7 C16' C11 -41(2) . . . . ?
C10 C11 C16' C17' -88(2) . . . . ?
C12 C11 C16' C17' 68(3) . . . . ?
C10 C11 C16' C15' 148.1(16) . . . . ?
C12 C11 C16' C15' -57(2) . . . . ?
C10 C11 C16' C7 42(2) . . . . ?
C12 C11 C16' C7 -162.8(12) . . . . ?
C1 C2 C20 C21 5.2(12) . . . . ?
C3 C2 C20 C21 -176.1(8) . . . . ?
C1 C2 C20 C22 126.3(9) . . . . ?
C3 C2 C20 C22 -55.0(10) . . . . ?
C1 C2 C20 C23 -114.8(9) . . . . ?
C3 C2 C20 C23 64.0(10) . . . . ?
C4 C5 C51 C52 145(3) . . . . ?
C6 C5 C51 C52 -31(4) . . . . ?
C8 C9 C90 C92 119.2(12) . . . . ?
C10 C9 C90 C92 -60.4(14) . . . . ?
C8 C9 C90 C91 -2.6(17) . . . . ?
C10 C9 C90 C91 177.8(12) . . . . ?
C8 C9 C90 C93 -121.7(12) . . . . ?
C10 C9 C90 C93 58.7(14) . . . . ?
C121 P1 C111 C116 -36.0(7) . . . . ?
C131 P1 C111 C116 -140.6(6) . . . . ?
Ru1 P1 C111 C116 97.6(6) . . . . ?
C121 P1 C111 C112 146.4(6) . . . . ?
C131 P1 C111 C112 41.8(6) . . . . ?
Ru1 P1 C111 C112 -80.0(6) . . . . ?
C116 C111 C112 C113 1.4(11) . . . . ?
P1 C111 C112 C113 179.1(6) . . . . ?
C111 C112 C113 C114 0.4(11) . . . . ?
C112 C113 C114 C115 -1.7(12) . . . . ?
C113 C114 C115 C116 1.2(12) . . . . ?
C114 C115 C116 C111 0.8(12) . . . . ?
C112 C111 C116 C115 -2.0(11) . . . . ?
P1 C111 C116 C115 -179.6(6) . . . . ?
C111 P1 C121 C122 145.5(6) . . . . ?
C131 P1 C121 C122 -110.6(7) . . . . ?
Ru1 P1 C121 C122 11.1(7) . . . . ?
C111 P1 C121 C126 -32.9(7) . . . . ?
C131 P1 C121 C126 71.0(7) . . . . ?
Ru1 P1 C121 C126 -167.4(6) . . . . ?
C126 C121 C122 C123 -2.4(12) . . . . ?
P1 C121 C122 C123 179.1(6) . . . . ?
C121 C122 C123 C124 1.9(13) . . . . ?
C122 C123 C124 C125 -1.1(13) . . . . ?
C123 C124 C125 C126 0.9(14) . . . . ?
C124 C125 C126 C121 -1.5(14) . . . . ?
C122 C121 C126 C125 2.2(12) . . . . ?
P1 C121 C126 C125 -179.3(7) . . . . ?
C111 P1 C131 C132 -100.5(6) . . . . ?
C121 P1 C131 C132 155.4(6) . . . . ?
Ru1 P1 C131 C132 28.1(7) . . . . ?
C111 P1 C131 C136 80.3(7) . . . . ?
C121 P1 C131 C136 -23.7(7) . . . . ?
Ru1 P1 C131 C136 -151.1(6) . . . . ?
C136 C131 C132 C133 2.0(12) . . . . ?
P1 C131 C132 C133 -177.1(6) . . . . ?
C131 C132 C133 C134 -1.6(12) . . . . ?
C132 C133 C134 C135 -0.2(13) . . . . ?
C133 C134 C135 C136 1.4(14) . . . . ?
C134 C135 C136 C131 -1.0(13) . . . . ?
C132 C131 C136 C135 -0.7(12) . . . . ?
P1 C131 C136 C135 178.4(7) . . . . ?
C221 P2 C211 C212 95.0(7) . . . . ?
C231 P2 C211 C212 -11.4(7) . . . . ?
Ru1 P2 C211 C212 -139.8(6) . . . . ?
C221 P2 C211 C216 -77.2(6) . . . . ?
C231 P2 C211 C216 176.4(6) . . . . ?
Ru1 P2 C211 C216 48.0(7) . . . . ?
C216 C211 C212 C213 -0.5(12) . . . . ?
P2 C211 C212 C213 -172.5(6) . . . . ?
C211 C212 C213 C214 1.4(13) . . . . ?
C212 C213 C214 C215 -0.8(13) . . . . ?
C213 C214 C215 C216 -0.5(13) . . . . ?
C214 C215 C216 C211 1.3(12) . . . . ?
C212 C211 C216 C215 -0.8(11) . . . . ?
P2 C211 C216 C215 171.8(6) . . . . ?
C211 P2 C221 C222 108.5(7) . . . . ?
C231 P2 C221 C222 -145.3(6) . . . . ?
Ru1 P2 C221 C222 -24.7(7) . . . . ?
C211 P2 C221 C226 -64.1(6) . . . . ?
C231 P2 C221 C226 42.1(6) . . . . ?
Ru1 P2 C221 C226 162.8(5) . . . . ?
C226 C221 C222 C223 3.2(12) . . . . ?
P2 C221 C222 C223 -169.6(7) . . . . ?
C221 C222 C223 C224 -4.9(14) . . . . ?
C222 C223 C224 C225 3.7(14) . . . . ?
C223 C224 C225 C226 -1.0(13) . . . . ?
C224 C225 C226 C221 -0.5(13) . . . . ?
C222 C221 C226 C225 -0.6(11) . . . . ?
P2 C221 C226 C225 172.4(6) . . . . ?
C221 P2 C231 C236 -156.1(6) . . . . ?
C211 P2 C231 C236 -56.3(7) . . . . ?
Ru1 P2 C231 C236 80.8(6) . . . . ?
C221 P2 C231 C232 31.3(7) . . . . ?
C211 P2 C231 C232 131.1(7) . . . . ?
Ru1 P2 C231 C232 -91.8(6) . . . . ?
C236 C231 C232 C233 1.4(12) . . . . ?
P2 C231 C232 C233 174.1(7) . . . . ?
C231 C232 C233 C234 -0.2(13) . . . . ?
C232 C233 C234 C235 -0.2(13) . . . . ?
C233 C234 C235 C236 -0.6(13) . . . . ?
C232 C231 C236 C235 -2.2(12) . . . . ?
P2 C231 C236 C235 -175.0(7) . . . . ?
C234 C235 C236 C231 1.8(13) . . . . ?
C505 C501 C502 C503 0.6(9) . . . . ?
Ru1 C501 C502 C503 -62.6(6) . . . . ?
C505 C501 C502 Ru1 63.2(6) . . . . ?
C501 C502 C503 C504 -0.8(10) . . . . ?
Ru1 C502 C503 C504 -63.6(6) . . . . ?
C501 C502 C503 Ru1 62.8(6) . . . . ?
C502 C503 C504 C505 0.7(10) . . . . ?
Ru1 C503 C504 C505 -62.4(6) . . . . ?
C502 C503 C504 Ru1 63.1(6) . . . . ?
C503 C504 C505 C501 -0.3(10) . . . . ?
Ru1 C504 C505 C501 -62.3(6) . . . . ?
C503 C504 C505 Ru1 62.0(6) . . . . ?
C502 C501 C505 C504 -0.2(9) . . . . ?
Ru1 C501 C505 C504 62.8(6) . . . . ?
C502 C501 C505 Ru1 -63.0(6) . . . . ?
